data_2233861
loop_
_publ_author_name
'Selvakumaran, N.'
'Karvembu, R.'
'Ng, Seik Weng'
'Tiekink, Edward R. T.'

_publ_section_title
;
 Dibenzylazanium chloride
;
_journal_coeditor_code HG5170
_journal_issue 3
_journal_name_full 'Acta Crystallographica Section E'
_journal_page_first o577
_journal_paper_doi 10.1107/S1600536812003777
_journal_volume 68
_journal_year 2012
_chemical_formula_iupac 'C14 H16 N +, Cl -'
_chemical_formula_moiety 'C14 H16 N +, Cl -'
_chemical_formula_sum 'C14 H16 Cl N'
_chemical_formula_weight 233.73
_chemical_name_systematic
;
Dibenzylazanium chloride
;
_space_group_IT_number 62
_symmetry_cell_setting orthorhombic
_symmetry_space_group_name_Hall '-P 2ac 2n'
_symmetry_space_group_name_H-M 'P n m a'
_atom_sites_solution_hydrogens geom
_atom_sites_solution_primary direct
_atom_sites_solution_secondary difmap
_audit_creation_method SHELXL-97
_cell_angle_alpha 90.00
_cell_angle_beta 90.00
_cell_angle_gamma 90.00
_cell_formula_units_Z 4
_cell_length_a 10.1524(9)
_cell_length_b 23.8858(17)
_cell_length_c 5.0922(4)
_cell_measurement_reflns_used 977
_cell_measurement_temperature 100(2)
_cell_measurement_theta_max 27.4920
_cell_measurement_theta_min 2.6279
_cell_volume 1234.85(17)
_computing_cell_refinement 'CrysAlis PRO (Agilent, 2010)'
_computing_data_collection 'CrysAlis PRO (Agilent, 2010)'
_computing_data_reduction 'CrysAlis PRO (Agilent, 2010)'
_computing_molecular_graphics
;
ORTEP-3 (Farrugia, 1997) and DIAMOND (Brandenburg, 2006)
;
_computing_publication_material 'publCIF (Westrip, 2010)'
_computing_structure_refinement 'SHELXL97 (Sheldrick, 2008)'
_computing_structure_solution 'SHELXS97 (Sheldrick, 2008)'
_diffrn_ambient_temperature 100(2)
_diffrn_detector_area_resol_mean 10.4041
_diffrn_measured_fraction_theta_full 0.990
_diffrn_measured_fraction_theta_max 0.990
_diffrn_measurement_device_type 'Agilent SuperNova Dual diffractometer with an Atlas detector'
_diffrn_measurement_method '\w scan'
_diffrn_radiation_monochromator Mirror
_diffrn_radiation_source 'SuperNova (Mo) X-ray Source'
_diffrn_radiation_type MoK\a
_diffrn_radiation_wavelength 0.71073
_diffrn_reflns_av_R_equivalents 0.0460
_diffrn_reflns_av_sigmaI/netI 0.0560
_diffrn_reflns_limit_h_max 13
_diffrn_reflns_limit_h_min -10
_diffrn_reflns_limit_k_max 27
_diffrn_reflns_limit_k_min -30
_diffrn_reflns_limit_l_max 4
_diffrn_reflns_limit_l_min -6
_diffrn_reflns_number 3840
_diffrn_reflns_theta_full 27.55
_diffrn_reflns_theta_max 27.55
_diffrn_reflns_theta_min 4.09
_diffrn_standards_decay_% 0
_diffrn_standards_interval_count 0
_diffrn_standards_interval_time 0
_diffrn_standards_number 0
_exptl_absorpt_coefficient_mu 0.281
_exptl_absorpt_correction_T_max 0.9590
_exptl_absorpt_correction_T_min 0.9330
_exptl_absorpt_correction_type multi-scan
_exptl_absorpt_process_details '(CrysAlis PRO; Agilent, 2010)'
_exptl_crystal_colour colourless
_exptl_crystal_density_diffrn 1.257
_exptl_crystal_density_method 'not measured'
_exptl_crystal_description prism
_exptl_crystal_F_000 496
_exptl_crystal_size_max 0.25
_exptl_crystal_size_mid 0.25
_exptl_crystal_size_min 0.15
_refine_diff_density_max 0.366
_refine_diff_density_min -0.233
_refine_ls_extinction_method none
_refine_ls_goodness_of_fit_ref 1.050
_refine_ls_hydrogen_treatment mixed
_refine_ls_matrix_type full
_refine_ls_number_parameters 82
_refine_ls_number_reflns 1449
_refine_ls_number_restraints 0
_refine_ls_restrained_S_all 1.050
_refine_ls_R_factor_all 0.0720
_refine_ls_R_factor_gt 0.0486
_refine_ls_shift/su_max 0.000
_refine_ls_shift/su_mean 0.000
_refine_ls_structure_factor_coef Fsqd
_refine_ls_weighting_details 'calc w=1/[\s^2^(Fo^2^)+(0.0542P)^2^+0.3264P] where P=(Fo^2^+2Fc^2^)/3'
_refine_ls_weighting_scheme calc
_refine_ls_wR_factor_gt 0.1116
_refine_ls_wR_factor_ref 0.1246
_reflns_number_gt 1092
_reflns_number_total 1449
_reflns_threshold_expression I>2\s(I)
_cod_data_source_file hg5170.cif
_cod_data_source_block I
_cod_database_code 2233861
_cod_database_fobs_code 2233861

loop_
_symmetry_equiv_pos_as_xyz
'x, y, z'
'-x+1/2, -y, z+1/2'
'-x, y+1/2, -z'
'x+1/2, -y+1/2, -z+1/2'
'-x, -y, -z'
'x-1/2, y, -z-1/2'
'x, -y-1/2, z'
'-x-1/2, y-1/2, z-1/2'

loop_
_atom_site_type_symbol
_atom_site_label
_atom_site_fract_x
_atom_site_fract_y
_atom_site_fract_z
_atom_site_U_iso_or_equiv
_atom_site_adp_type
_atom_site_calc_flag
_atom_site_refinement_flags
_atom_site_occupancy
_atom_site_symmetry_multiplicity
Cl Cl1 0.57091(7) 0.2500 0.22464(13) 0.0232(2) Uani d S 1 2
N N1 0.8159(2) 0.2500 0.6115(5) 0.0190(5) Uani d S 1 2
C C1 0.8343(2) 0.30217(8) 0.7718(4) 0.0209(5) Uani d . 1 1
H H1A 0.9290 0.3068 0.8128 0.025 Uiso calc R 1 1
H H1B 0.7862 0.2982 0.9398 0.025 Uiso calc R 1 1
C C2 0.7854(2) 0.35355(8) 0.6298(4) 0.0203(4) Uani d . 1 1
C C3 0.8515(2) 0.37583(8) 0.4155(4) 0.0232(5) Uani d . 1 1
H H3 0.9302 0.3587 0.3547 0.028 Uiso calc R 1 1
C C4 0.8031(2) 0.42314(9) 0.2893(4) 0.0267(5) Uani d . 1 1
H H4 0.8485 0.4382 0.1422 0.032 Uiso calc R 1 1
C C5 0.6883(2) 0.44844(9) 0.3782(4) 0.0296(5) Uani d . 1 1
H H5 0.6551 0.4807 0.2916 0.035 Uiso calc R 1 1
C C6 0.6222(2) 0.42665(9) 0.5932(4) 0.0297(5) Uani d . 1 1
H H6 0.5438 0.4440 0.6545 0.036 Uiso calc R 1 1
C C7 0.6708(2) 0.37950(9) 0.7183(4) 0.0245(5) Uani d . 1 1
H H7 0.6254 0.3647 0.8660 0.029 Uiso calc R 1 1
H H1n 0.730(4) 0.2500 0.515(7) 0.043(10) Uiso d S 1 2
H H2n 0.882(4) 0.2500 0.468(6) 0.039(9) Uiso d S 1 2

loop_
_atom_site_aniso_label
_atom_site_aniso_U_11
_atom_site_aniso_U_22
_atom_site_aniso_U_33
_atom_site_aniso_U_12
_atom_site_aniso_U_13
_atom_site_aniso_U_23
Cl1 0.0175(4) 0.0287(4) 0.0235(4) 0.000 -0.0025(3) 0.000
N1 0.0158(12) 0.0218(12) 0.0194(12) 0.000 -0.0001(10) 0.000
C1 0.0218(11) 0.0208(10) 0.0200(10) -0.0022(8) -0.0015(8) -0.0033(8)
C2 0.0185(10) 0.0206(9) 0.0217(10) -0.0014(8) -0.0034(8) -0.0040(8)
C3 0.0217(11) 0.0243(10) 0.0236(10) -0.0008(8) -0.0020(8) -0.0032(8)
C4 0.0290(12) 0.0247(11) 0.0264(11) -0.0024(9) -0.0007(9) 0.0004(9)
C5 0.0342(13) 0.0228(10) 0.0317(12) 0.0050(9) -0.0082(10) -0.0031(9)
C6 0.0224(11) 0.0318(11) 0.0349(12) 0.0058(10) 0.0002(10) -0.0081(10)
C7 0.0218(11) 0.0271(11) 0.0247(10) -0.0041(8) 0.0021(9) -0.0042(9)

loop_
_atom_type_symbol
_atom_type_description
_atom_type_scat_dispersion_real
_atom_type_scat_dispersion_imag
_atom_type_scat_source
C C 0.0033 0.0016 'International Tables Vol C Tables 4.2.6.8 and 6.1.1.4'
H H 0.0000 0.0000 'International Tables Vol C Tables 4.2.6.8 and 6.1.1.4'
N N 0.0061 0.0033 'International Tables Vol C Tables 4.2.6.8 and 6.1.1.4'
Cl Cl 0.1484 0.1585 'International Tables Vol C Tables 4.2.6.8 and 6.1.1.4'

loop_
_geom_angle_atom_site_label_1
_geom_angle_atom_site_label_2
_geom_angle_atom_site_label_3
_geom_angle_site_symmetry_1
_geom_angle_site_symmetry_3
_geom_angle
C1 N1 C1 . 7_565 112.2(2)
C1 N1 H1n . . 112.1(9)
C1 N1 H1n 7_565 . 112.1(9)
C1 N1 H2n . . 108.5(10)
C1 N1 H2n 7_565 . 108.5(10)
H1n N1 H2n . . 103(3)
N1 C1 C2 . . 111.96(17)
N1 C1 H1A . . 109.2
C2 C1 H1A . . 109.2
N1 C1 H1B . . 109.2
C2 C1 H1B . . 109.2
H1A C1 H1B . . 107.9
C3 C2 C7 . . 119.18(19)
C3 C2 C1 . . 122.01(19)
C7 C2 C1 . . 118.81(18)
C2 C3 C4 . . 120.3(2)
C2 C3 H3 . . 119.8
C4 C3 H3 . . 119.8
C5 C4 C3 . . 120.0(2)
C5 C4 H4 . . 120.0
C3 C4 H4 . . 120.0
C6 C5 C4 . . 120.0(2)
C6 C5 H5 . . 120.0
C4 C5 H5 . . 120.0
C7 C6 C5 . . 119.8(2)
C7 C6 H6 . . 120.1
C5 C6 H6 . . 120.1
C6 C7 C2 . . 120.7(2)
C6 C7 H7 . . 119.7
C2 C7 H7 . . 119.7

loop_
_geom_bond_atom_site_label_1
_geom_bond_atom_site_label_2
_geom_bond_site_symmetry_2
_geom_bond_distance
N1 C1 . 1.501(2)
N1 C1 7_565 1.501(2)
N1 H1n . 1.00(4)
N1 H2n . 0.99(4)
C1 C2 . 1.508(3)
C1 H1A . 0.9900
C1 H1B . 0.9900
C2 C3 . 1.387(3)
C2 C7 . 1.394(3)
C3 C4 . 1.390(3)
C3 H3 . 0.9500
C4 C5 . 1.389(3)
C4 H4 . 0.9500
C5 C6 . 1.386(3)
C5 H5 . 0.9500
C6 C7 . 1.385(3)
C6 H6 . 0.9500
C7 H7 . 0.9500

loop_
_geom_hbond_atom_site_label_D
_geom_hbond_atom_site_label_H
_geom_hbond_atom_site_label_A
_geom_hbond_site_symmetry_A
_geom_hbond_distance_DH
_geom_hbond_distance_HA
_geom_hbond_distance_DA
_geom_hbond_angle_DHA
N1 H1n Cl1 . 1.00(4) 2.19(4) 3.173(2) 167(3)
N1 H2n Cl1 6_656 0.99(4) 2.16(4) 3.104(2) 160(3)

loop_
_geom_torsion_atom_site_label_1
_geom_torsion_atom_site_label_2
_geom_torsion_atom_site_label_3
_geom_torsion_atom_site_label_4
_geom_torsion_site_symmetry_1
_geom_torsion
C1 N1 C1 C2 7_565 -166.69(13)
N1 C1 C2 C3 . -71.7(2)
N1 C1 C2 C7 . 108.7(2)
C7 C2 C3 C4 . -0.6(3)
C1 C2 C3 C4 . 179.77(18)
C2 C3 C4 C5 . 0.2(3)
C3 C4 C5 C6 . 0.2(3)
C4 C5 C6 C7 . -0.2(3)
C5 C6 C7 C2 . -0.2(3)
C3 C2 C7 C6 . 0.6(3)
C1 C2 C7 C6 . -179.77(18)
